data_2229618
loop_
_publ_author_name
'Zhou, Yong-Hong'

_publ_section_title
;
 Di-\m-glutarato-\k^4^<i>O</i>^1^:<i>O</i>^5^-bis[aqua(1,10-phenanthroline-\k^2^<i>N</i>,<i>N</i>')copper(II)]
;
_journal_issue 4
_journal_name_full 'Acta Crystallographica Section E'
_journal_page_first m411
_journal_paper_doi 10.1107/S1600536811007938
_journal_volume 67
_journal_year 2011
_chemical_formula_iupac '[Cu2 (C5 H6 O4)2 (C12 H18 N2)2 (H2 O)2]'
_chemical_formula_moiety 'C34 H32 Cu2 N4 O10'
_chemical_formula_sum 'C34 H32 Cu2 N4 O10'
_chemical_formula_weight 783.72
_chemical_name_systematic
;
Di-\m-glutarato-\k^4^<i>O</i>^1^:<i>O</i>^5^-bis[aqua(1,10-phenanthroline-\
\k^2^<i>N</i>,<i>N</i>')copper(II)]
;
_space_group_IT_number 14
_symmetry_cell_setting monoclinic
_symmetry_space_group_name_Hall '-P 2ybc'
_symmetry_space_group_name_H-M 'P 1 21/c 1'
_atom_sites_solution_hydrogens geom
_atom_sites_solution_primary direct
_atom_sites_solution_secondary difmap
_audit_creation_method SHELXL-97
_cell_angle_alpha 90.00
_cell_angle_beta 107.1140(10)
_cell_angle_gamma 90.00
_cell_formula_units_Z 2
_cell_length_a 10.2767(11)
_cell_length_b 10.5935(14)
_cell_length_c 15.5998(16)
_cell_measurement_reflns_used 3334
_cell_measurement_temperature 298(2)
_cell_measurement_theta_max 27.276
_cell_measurement_theta_min 2.357
_cell_volume 1623.1(3)
_computing_cell_refinement 'SAINT (Bruker, 1997)'
_computing_data_collection 'SMART (Bruker, 1997)'
_computing_data_reduction 'SAINT (Bruker, 1997)'
_computing_molecular_graphics
;
ORTEPIII (Burnett & Johnson, 1996), ORTEP-3 for Windows (Farrugia,
1997)
and PLATON (Spek, 2009)
;
_computing_publication_material 'SHELXL97 (Sheldrick, 2008)'
_computing_structure_refinement 'SHELXL97 (Sheldrick, 2008)'
_computing_structure_solution 'SHELXTL (Sheldrick, 2008)'
_diffrn_ambient_temperature 298(2)
_diffrn_measured_fraction_theta_full 0.999
_diffrn_measured_fraction_theta_max 0.999
_diffrn_measurement_device_type 'Bruker SMART CCD area-detector'
_diffrn_measurement_method '\f and \w scans'
_diffrn_radiation_monochromator graphite
_diffrn_radiation_source 'fine-focus sealed tube'
_diffrn_radiation_type MoK\a
_diffrn_radiation_wavelength 0.71073
_diffrn_reflns_av_R_equivalents 0.0275
_diffrn_reflns_av_sigmaI/netI 0.0303
_diffrn_reflns_limit_h_max 12
_diffrn_reflns_limit_h_min -11
_diffrn_reflns_limit_k_max 10
_diffrn_reflns_limit_k_min -12
_diffrn_reflns_limit_l_max 16
_diffrn_reflns_limit_l_min -18
_diffrn_reflns_number 7937
_diffrn_reflns_theta_full 25.02
_diffrn_reflns_theta_max 25.02
_diffrn_reflns_theta_min 2.36
_exptl_absorpt_coefficient_mu 1.377
_exptl_absorpt_correction_T_max 0.7424
_exptl_absorpt_correction_T_min 0.7160
_exptl_absorpt_correction_type multi-scan
_exptl_absorpt_process_details '(SADABS; Bruker, 1997)'
_exptl_crystal_colour blue
_exptl_crystal_density_diffrn 1.604
_exptl_crystal_density_method 'not measured'
_exptl_crystal_description block
_exptl_crystal_F_000 804
_exptl_crystal_size_max 0.26
_exptl_crystal_size_mid 0.25
_exptl_crystal_size_min 0.23
_refine_diff_density_max 0.314
_refine_diff_density_min -0.278
_refine_ls_extinction_method none
_refine_ls_goodness_of_fit_ref 1.069
_refine_ls_hydrogen_treatment constr
_refine_ls_matrix_type full
_refine_ls_number_parameters 226
_refine_ls_number_reflns 2867
_refine_ls_number_restraints 0
_refine_ls_restrained_S_all 1.069
_refine_ls_R_factor_all 0.0457
_refine_ls_R_factor_gt 0.0305
_refine_ls_shift/su_max 0.000
_refine_ls_shift/su_mean 0.000
_refine_ls_structure_factor_coef Fsqd
_refine_ls_weighting_details 'calc w=1/[\s^2^(Fo^2^)+(0.0346P)^2^+1.1030P] where P=(Fo^2^+2Fc^2^)/3'
_refine_ls_weighting_scheme calc
_refine_ls_wR_factor_gt 0.0719
_refine_ls_wR_factor_ref 0.0827
_reflns_number_gt 2275
_reflns_number_total 2867
_reflns_threshold_expression I>2\s(I)
_cod_data_source_file dn2661.cif
_cod_data_source_block I
_cod_original_sg_symbol_H-M 'P 21/c'
_cod_database_code 2229618
_cod_database_fobs_code 2229618

loop_
_symmetry_equiv_pos_as_xyz
'x, y, z'
'-x, y+1/2, -z+1/2'
'-x, -y, -z'
'x, -y-1/2, z-1/2'

loop_
_atom_site_type_symbol
_atom_site_label
_atom_site_fract_x
_atom_site_fract_y
_atom_site_fract_z
_atom_site_U_iso_or_equiv
_atom_site_adp_type
_atom_site_calc_flag
_atom_site_refinement_flags
_atom_site_occupancy
_atom_site_disorder_assembly
_atom_site_disorder_group
Cu Cu1 0.34382(3) 0.54797(3) 0.21857(2) 0.03292(13) Uani d . 1 . .
N N1 0.2087(2) 0.4429(2) 0.12652(14) 0.0299(5) Uani d . 1 . .
N N2 0.3977(2) 0.6012(2) 0.10928(14) 0.0318(5) Uani d . 1 . .
O O1 0.5068(2) 0.61750(19) 0.30440(12) 0.0416(5) Uani d . 1 . .
O O2 0.5850(2) 0.43066(19) 0.28151(13) 0.0432(5) Uani d . 1 . .
O O3 0.2798(2) 0.4813(2) 0.31524(13) 0.0467(5) Uani d . 1 . .
O O4 0.1462(3) 0.6404(2) 0.32731(17) 0.0689(7) Uani d . 1 . .
O O5 0.2215(2) 0.74242(19) 0.19357(13) 0.0441(5) Uani d . 1 . .
H H51 0.1900 0.7287 0.2401 0.066 Uiso d R 1 . .
H H52 0.2746 0.8093 0.2014 0.066 Uiso d R 1 . .
C C1 0.5979(3) 0.5330(3) 0.32214(17) 0.0318(6) Uani d . 1 . .
C C2 0.7228(3) 0.5601(3) 0.39982(18) 0.0397(7) Uani d . 1 . .
H H2A 0.7284 0.6499 0.4125 0.048 Uiso calc R 1 . .
H H2B 0.8038 0.5354 0.3841 0.048 Uiso calc R 1 . .
C C3 0.7158(3) 0.4873(3) 0.48313(18) 0.0380(7) Uani d . 1 . .
H H3A 0.6265 0.4993 0.4910 0.046 Uiso calc R 1 . .
H H3B 0.7266 0.3980 0.4735 0.046 Uiso calc R 1 . .
C C4 0.1767(3) 0.4723(3) 0.43155(18) 0.0401(7) Uani d . 1 . .
H H4A 0.1805 0.3816 0.4242 0.048 Uiso calc R 1 . .
H H4B 0.0869 0.4938 0.4356 0.048 Uiso calc R 1 . .
C C5 0.2012(3) 0.5385(3) 0.35137(18) 0.0387(7) Uani d . 1 . .
C C6 0.1142(3) 0.3640(3) 0.13755(19) 0.0370(7) Uani d . 1 . .
H H6 0.1091 0.3496 0.1953 0.044 Uiso calc R 1 . .
C C7 0.0230(3) 0.3025(3) 0.0664(2) 0.0417(7) Uani d . 1 . .
H H7 -0.0423 0.2487 0.0768 0.050 Uiso calc R 1 . .
C C8 0.0291(3) 0.3208(3) -0.0187(2) 0.0401(7) Uani d . 1 . .
H H8 -0.0321 0.2800 -0.0667 0.048 Uiso calc R 1 . .
C C9 0.1287(3) 0.4017(3) -0.03337(18) 0.0339(6) Uani d . 1 . .
C C10 0.2164(3) 0.4611(2) 0.04186(17) 0.0292(6) Uani d . 1 . .
C C11 0.3172(3) 0.5485(2) 0.03226(17) 0.0294(6) Uani d . 1 . .
C C12 0.3286(3) 0.5760(3) -0.05311(18) 0.0368(7) Uani d . 1 . .
C C13 0.4278(3) 0.6647(3) -0.0576(2) 0.0445(8) Uani d . 1 . .
H H13 0.4398 0.6864 -0.1126 0.053 Uiso calc R 1 . .
C C14 0.5061(3) 0.7183(3) 0.0194(2) 0.0472(8) Uani d . 1 . .
H H14 0.5717 0.7776 0.0171 0.057 Uiso calc R 1 . .
C C15 0.4890(3) 0.6853(3) 0.1024(2) 0.0397(7) Uani d . 1 . .
H H15 0.5435 0.7237 0.1542 0.048 Uiso calc R 1 . .
C C16 0.1444(3) 0.4307(3) -0.11997(19) 0.0429(8) Uani d . 1 . .
H H16 0.0881 0.3915 -0.1707 0.051 Uiso calc R 1 . .
C C17 0.2384(3) 0.5131(3) -0.12896(19) 0.0453(8) Uani d . 1 . .
H H17 0.2455 0.5299 -0.1859 0.054 Uiso calc R 1 . .

loop_
_atom_site_aniso_label
_atom_site_aniso_U_11
_atom_site_aniso_U_22
_atom_site_aniso_U_33
_atom_site_aniso_U_12
_atom_site_aniso_U_13
_atom_site_aniso_U_23
Cu1 0.0360(2) 0.0377(2) 0.02556(18) 0.00182(16) 0.00982(14) -0.00183(15)
N1 0.0338(12) 0.0290(12) 0.0281(11) 0.0019(10) 0.0112(10) 0.0016(9)
N2 0.0340(13) 0.0280(12) 0.0336(12) 0.0029(10) 0.0105(10) 0.0010(10)
O1 0.0444(12) 0.0396(12) 0.0349(11) 0.0059(10) 0.0024(9) -0.0066(9)
O2 0.0467(13) 0.0412(12) 0.0381(11) 0.0073(10) 0.0072(9) -0.0055(9)
O3 0.0591(14) 0.0546(14) 0.0325(11) 0.0083(11) 0.0230(10) 0.0053(10)
O4 0.095(2) 0.0595(16) 0.0710(16) 0.0257(15) 0.0535(15) 0.0232(14)
O5 0.0495(12) 0.0443(12) 0.0379(11) -0.0074(10) 0.0120(9) -0.0047(9)
C1 0.0351(15) 0.0379(17) 0.0232(13) -0.0013(13) 0.0097(11) 0.0041(12)
C2 0.0365(16) 0.0490(18) 0.0310(14) -0.0073(14) 0.0057(12) 0.0045(13)
C3 0.0428(17) 0.0383(17) 0.0316(15) -0.0051(13) 0.0090(13) 0.0043(13)
C4 0.0410(17) 0.0481(19) 0.0319(15) -0.0069(14) 0.0117(13) -0.0004(13)
C5 0.0417(17) 0.0492(19) 0.0253(14) -0.0065(15) 0.0100(12) -0.0020(14)
C6 0.0390(16) 0.0338(16) 0.0417(16) 0.0031(13) 0.0174(13) 0.0044(13)
C7 0.0359(16) 0.0317(16) 0.0580(19) -0.0016(13) 0.0147(14) -0.0013(14)
C8 0.0325(16) 0.0339(16) 0.0475(18) 0.0027(13) 0.0019(13) -0.0101(14)
C9 0.0342(15) 0.0326(15) 0.0313(14) 0.0095(12) 0.0041(12) -0.0017(12)
C10 0.0319(14) 0.0280(14) 0.0274(13) 0.0071(12) 0.0084(11) 0.0002(11)
C11 0.0320(14) 0.0287(14) 0.0287(14) 0.0089(12) 0.0105(11) 0.0026(11)
C12 0.0443(17) 0.0357(16) 0.0342(15) 0.0159(13) 0.0177(13) 0.0100(12)
C13 0.0488(19) 0.0447(19) 0.0476(18) 0.0138(15) 0.0260(15) 0.0163(15)
C14 0.0453(18) 0.0354(17) 0.070(2) 0.0027(14) 0.0307(17) 0.0137(16)
C15 0.0370(16) 0.0318(16) 0.0503(18) 0.0004(13) 0.0131(14) -0.0021(14)
C16 0.0475(18) 0.0480(19) 0.0289(15) 0.0103(15) 0.0046(13) -0.0058(13)
C17 0.058(2) 0.055(2) 0.0246(15) 0.0181(17) 0.0136(14) 0.0054(14)

loop_
_atom_type_symbol
_atom_type_description
_atom_type_scat_dispersion_real
_atom_type_scat_dispersion_imag
_atom_type_scat_source
C C 0.0033 0.0016 'International Tables Vol C Tables 4.2.6.8 and 6.1.1.4'
H H 0.0000 0.0000 'International Tables Vol C Tables 4.2.6.8 and 6.1.1.4'
N N 0.0061 0.0033 'International Tables Vol C Tables 4.2.6.8 and 6.1.1.4'
O O 0.0106 0.0060 'International Tables Vol C Tables 4.2.6.8 and 6.1.1.4'
Cu Cu 0.3201 1.2651 'International Tables Vol C Tables 4.2.6.8 and 6.1.1.4'

loop_
_geom_angle_atom_site_label_1
_geom_angle_atom_site_label_2
_geom_angle_atom_site_label_3
_geom_angle_site_symmetry_1
_geom_angle_site_symmetry_3
_geom_angle
_geom_angle_publ_flag
O3 Cu1 O1 . . 91.32(9) ?
O3 Cu1 N1 . . 91.85(9) ?
O1 Cu1 N1 . . 165.65(9) ?
O3 Cu1 N2 . . 173.39(9) ?
O1 Cu1 N2 . . 94.62(9) ?
N1 Cu1 N2 . . 81.69(9) ?
O3 Cu1 O5 . . 99.10(8) ?
O1 Cu1 O5 . . 95.20(7) ?
N1 Cu1 O5 . . 98.12(8) ?
N2 Cu1 O5 . . 83.28(8) ?
C6 N1 C10 . . 117.9(2) ?
C6 N1 Cu1 . . 129.16(18) ?
C10 N1 Cu1 . . 112.87(17) ?
C15 N2 C11 . . 117.8(2) ?
C15 N2 Cu1 . . 129.3(2) ?
C11 N2 Cu1 . . 112.56(17) ?
C1 O1 Cu1 . . 108.23(17) ?
C5 O3 Cu1 . . 125.2(2) ?
Cu1 O5 H51 . . 91.5 ?
Cu1 O5 H52 . . 113.4 ?
H51 O5 H52 . . 112.2 ?
O2 C1 O1 . . 123.0(2) ?
O2 C1 C2 . . 120.8(3) ?
O1 C1 C2 . . 116.1(3) ?
C1 C2 C3 . . 110.1(2) ?
C1 C2 H2A . . 109.6 ?
C3 C2 H2A . . 109.6 ?
C1 C2 H2B . . 109.6 ?
C3 C2 H2B . . 109.6 ?
H2A C2 H2B . . 108.1 ?
C4 C3 C2 3_666 . 113.5(2) ?
C4 C3 H3A 3_666 . 108.9 ?
C2 C3 H3A . . 108.9 ?
C4 C3 H3B 3_666 . 108.9 ?
C2 C3 H3B . . 108.9 ?
H3A C3 H3B . . 107.7 ?
C5 C4 C3 . 3_666 109.7(2) ?
C5 C4 H4A . . 109.7 ?
C3 C4 H4A 3_666 . 109.7 ?
C5 C4 H4B . . 109.7 ?
C3 C4 H4B 3_666 . 109.7 ?
H4A C4 H4B . . 108.2 ?
O4 C5 O3 . . 125.6(3) ?
O4 C5 C4 . . 119.0(3) ?
O3 C5 C4 . . 115.3(3) ?
N1 C6 C7 . . 122.6(3) ?
N1 C6 H6 . . 118.7 ?
C7 C6 H6 . . 118.7 ?
C8 C7 C6 . . 120.0(3) ?
C8 C7 H7 . . 120.0 ?
C6 C7 H7 . . 120.0 ?
C7 C8 C9 . . 119.4(3) ?
C7 C8 H8 . . 120.3 ?
C9 C8 H8 . . 120.3 ?
C10 C9 C8 . . 117.3(3) ?
C10 C9 C16 . . 117.9(3) ?
C8 C9 C16 . . 124.8(3) ?
N1 C10 C9 . . 122.8(2) ?
N1 C10 C11 . . 116.4(2) ?
C9 C10 C11 . . 120.7(2) ?
N2 C11 C12 . . 123.6(3) ?
N2 C11 C10 . . 116.3(2) ?
C12 C11 C10 . . 120.0(2) ?
C11 C12 C13 . . 116.9(3) ?
C11 C12 C17 . . 118.2(3) ?
C13 C12 C17 . . 124.9(3) ?
C14 C13 C12 . . 119.0(3) ?
C14 C13 H13 . . 120.5 ?
C12 C13 H13 . . 120.5 ?
C13 C14 C15 . . 120.7(3) ?
C13 C14 H14 . . 119.6 ?
C15 C14 H14 . . 119.6 ?
N2 C15 C14 . . 121.9(3) ?
N2 C15 H15 . . 119.1 ?
C14 C15 H15 . . 119.1 ?
C17 C16 C9 . . 121.4(3) ?
C17 C16 H16 . . 119.3 ?
C9 C16 H16 . . 119.3 ?
C16 C17 C12 . . 121.8(3) ?
C16 C17 H17 . . 119.1 ?
C12 C17 H17 . . 119.1 ?

loop_
_geom_bond_atom_site_label_1
_geom_bond_atom_site_label_2
_geom_bond_site_symmetry_2
_geom_bond_distance
_geom_bond_publ_flag
Cu1 O3 . 1.947(2) ?
Cu1 O1 . 1.9545(19) ?
Cu1 N1 . 2.014(2) ?
Cu1 N2 . 2.022(2) ?
Cu1 O5 . 2.385(2) ?
N1 C6 . 1.329(3) ?
N1 C10 . 1.360(3) ?
N2 C15 . 1.320(4) ?
N2 C11 . 1.362(3) ?
O1 C1 . 1.266(3) ?
O2 C1 . 1.243(3) ?
O3 C5 . 1.267(3) ?
O4 C5 . 1.225(4) ?
O5 H51 . 0.8897 ?
O5 H52 . 0.8804 ?
C1 C2 . 1.511(4) ?
C2 C3 . 1.531(4) ?
C2 H2A . 0.9700 ?
C2 H2B . 0.9700 ?
C3 C4 3_666 1.520(4) ?
C3 H3A . 0.9700 ?
C3 H3B . 0.9700 ?
C4 C5 . 1.518(4) ?
C4 C3 3_666 1.520(4) ?
C4 H4A . 0.9700 ?
C4 H4B . 0.9700 ?
C6 C7 . 1.387(4) ?
C6 H6 . 0.9300 ?
C7 C8 . 1.362(4) ?
C7 H7 . 0.9300 ?
C8 C9 . 1.404(4) ?
C8 H8 . 0.9300 ?
C9 C10 . 1.401(4) ?
C9 C16 . 1.440(4) ?
C10 C11 . 1.429(4) ?
C11 C12 . 1.402(4) ?
C12 C13 . 1.403(4) ?
C12 C17 . 1.435(4) ?
C13 C14 . 1.359(4) ?
C13 H13 . 0.9300 ?
C14 C15 . 1.401(4) ?
C14 H14 . 0.9300 ?
C15 H15 . 0.9300 ?
C16 C17 . 1.340(5) ?
C16 H16 . 0.9300 ?
C17 H17 . 0.9300 ?

loop_
_geom_hbond_atom_site_label_D
_geom_hbond_atom_site_label_H
_geom_hbond_atom_site_label_A
_geom_hbond_site_symmetry_A
_geom_hbond_distance_DH
_geom_hbond_distance_HA
_geom_hbond_distance_DA
_geom_hbond_angle_DHA
O5 H51 O4 . 0.89 1.81 2.659(3) 157.9
O5 H52 O2 2_655 0.88 1.89 2.762(3) 169.1
C2 H2A Cg1 2_655 0.97 2.88 3.754(3) 151
